data_1520988
loop_
_publ_author_name
'Cordier, S.'
'Loisel, C.'
'Sergent, M.'
'Perrin, C.'

_publ_section_title
;
 Tantalum chlorides in octahedral cluster chemistry: the structures of Cs2
 Pb Ta6 Cl18 and Cs Pb Ta6 Cl18
;
_journal_name_full 'Journal of Solid State Chemistry'
_journal_page_first 350
_journal_page_last 357
_journal_volume 147
_journal_year 1999
_chemical_formula_sum 'Cl18 Cs Pb Ta6'
_chemical_name_systematic 'Cs Pb ((Ta Cl)6 Cl12)'
_space_group_IT_number 163
_symmetry_space_group_name_Hall '-P 3 2c'
_symmetry_space_group_name_H-M 'P -3 1 c'
_cell_angle_alpha 90
_cell_angle_beta 90
_cell_angle_gamma 120
_cell_formula_units_Z 2
_cell_length_a 9.2673
_cell_length_b 9.2673
_cell_length_c 17.249
_cell_volume 1282.924
_citation_journal_id_ASTM JSSCBI
_cod_data_source_file Cordier_JSSCBI_1999_314.cif
_cod_data_source_block Cl18Cs1Pb1Ta6
_cod_original_formula_sum 'Cl18 Cs1 Pb1 Ta6'
_cod_database_code 1520988

loop_
_symmetry_equiv_pos_as_xyz
x,y,z
-y,x-y,z
-x+y,-x,z
-y,-x,-z+1/2
x,x-y,-z+1/2
-x+y,y,-z+1/2
-x,-y,-z
y,-x+y,-z
x-y,x,-z
y,x,z-1/2
-x,-x+y,z-1/2
x-y,-y,z-1/2

loop_
_atom_site_label
_atom_site_type_symbol
_atom_site_fract_x
_atom_site_fract_y
_atom_site_fract_z
_atom_site_occupancy
_atom_site_U_iso_or_equiv
Cl3 Cl-1 0.0302 0.2265 0.1615 1 0.0
Pb1 Pb+2 0.6667 0.3333 0.25 1 0.0
Cl2 Cl-1 0.4222 0.1642 0.9998 1 0.0
Cs1 Cs+1 0.3333 0.6667 0.25 1 0.0
Ta1 Ta+2 0.83256 0.02686 0.06914 1 0.0
Cl1 Cl-1 0.6215 0.0542 0.1559 1 0.0
